data_7204274
loop_
_publ_author_name
'Naya, Shin-ichi'
'Nitta, Makoto'

_publ_section_title
;
 Substituent effect on the transition from ionic to covalent bonding in
 triphenylphosphonium ylide derivatives: reactivity of
 3-methyl-2,2,2-triphenyl-2H-cyclohepta[d][1,2\l5]oxaphosphole with
 heterocumulenes
;
_journal_issue 5
_journal_name_full 'Journal of the Chemical Society, Perkin Transactions 2'
_journal_page_first 1017
_journal_paper_doi 10.1039/b109076n
_journal_year 2002
_chemical_formula_moiety 'C27 H23 O P '
_chemical_formula_sum 'C27 H23 O P'
_chemical_formula_weight 394.45
_space_group_IT_number 61
_symmetry_cell_setting orthorhombic
_symmetry_Int_Tables_number 61
_symmetry_space_group_name_Hall '-P 2ac 2ab'
_symmetry_space_group_name_H-M 'P b c a'
_cell_angle_alpha 90
_cell_angle_beta 90
_cell_angle_gamma 90
_cell_formula_units_Z 8
_cell_length_a 17.5193(4)
_cell_length_b 13.2112(8)
_cell_length_c 17.8502(5)
_cell_measurement_reflns_used 21472
_cell_measurement_temperature 123.1
_cell_measurement_theta_max 27.4
_cell_measurement_theta_min 1.1
_cell_volume 4131.4(3)
_computing_cell_refinement PROCESS-AUTO
_computing_data_collection PROCESS-AUTO
_computing_data_reduction CrystalStructure
_computing_publication_material 'CrystalStructure Ver. 2.00'
_computing_structure_refinement CRYSTALS
_computing_structure_solution SIR92
_diffrn_detector_area_resol_mean 10.00
_diffrn_measured_fraction_theta_full 0.9918
_diffrn_measured_fraction_theta_max 0.9918
_diffrn_measurement_device_type 'Rigaku RAXIS-RAPID'
_diffrn_measurement_method \w
_diffrn_radiation_type 'Mo K\a'
_diffrn_radiation_wavelength 0.7107
_diffrn_reflns_av_R_equivalents 0.119
_diffrn_reflns_limit_h_max 22
_diffrn_reflns_limit_h_min -22
_diffrn_reflns_limit_k_max 17
_diffrn_reflns_limit_k_min -17
_diffrn_reflns_limit_l_max 23
_diffrn_reflns_limit_l_min -21
_diffrn_reflns_number 39328
_diffrn_reflns_theta_full 27.50
_diffrn_reflns_theta_max 27.50
_exptl_absorpt_coefficient_mu 0.148
_exptl_absorpt_correction_T_max 0.971
_exptl_absorpt_correction_T_min 0.916
_exptl_absorpt_correction_type integration
_exptl_absorpt_process_details
;
Higashi, T. (1999). Program for Absorption Correction.
Rigaku Corporation, Tokyo, Japan.
;
_exptl_crystal_colour Reddish
_exptl_crystal_density_diffrn 1.268
_exptl_crystal_density_method 'not measured'
_exptl_crystal_description prism
_exptl_crystal_size_max 0.50
_exptl_crystal_size_mid 0.20
_exptl_crystal_size_min 0.20
_refine_diff_density_max 0.77
_refine_diff_density_min -0.67
_refine_ls_extinction_method none
_refine_ls_goodness_of_fit_ref 1.347
_refine_ls_hydrogen_treatment refall
_refine_ls_number_parameters 354
_refine_ls_number_reflns 3539
_refine_ls_R_factor_gt 0.0690
_refine_ls_shift/su_max 0.0030
_refine_ls_structure_factor_coef F
_refine_ls_weighting_details 'w = 1/[0.010Fo^2^ + 1.000\s^2^(Fo)]'
_refine_ls_weighting_scheme calc
_refine_ls_wR_factor_ref 0.1410
_reflns_number_gt 3539
_reflns_number_total 9841
_reflns_threshold_expression F^2^>2.0\s(F^2^)
_cod_data_source_file b109076n.txt
_cod_data_source_block '_NMeP_____________________'
_cod_original_cell_volume 4131.4(2)
_cod_original_sg_symbol_H-M Pbca
_cod_original_formula_sum 'C27 H23 O P '
_cod_database_code 7204274

loop_
_symmetry_equiv_pos_as_xyz
x,y,z
-x,-y,-z
-x+1/2,y+1/2,z
x+1/2,-y+1/2,-z
x,-y+1/2,z+1/2
-x,y+1/2,-z+1/2
-x+1/2,-y,z+1/2
x+1/2,y,-z+1/2

loop_
_atom_site_label
_atom_site_type_symbol
_atom_site_fract_x
_atom_site_fract_y
_atom_site_fract_z
_atom_site_U_iso_or_equiv
_atom_site_adp_type
_atom_site_occupancy
_atom_site_symmetry_multiplicity
_atom_site_calc_flag
_atom_site_refinement_flags
_atom_site_disorder_assembly
_atom_site_disorder_group
P1 P 0.38776(5) 0.20126(7) 0.57990(5) 0.0133(3) Uani 1.00 1 d . . .
O1 O 0.2979(1) 0.1475(2) 0.6363(1) 0.0154(7) Uani 1.00 1 d . . .
C1 C 0.2577(2) 0.2177(3) 0.6678(2) 0.0135(8) Uani 1.00 1 d . . .
C2 C 0.2012(2) 0.1913(3) 0.7190(2) 0.0152(9) Uani 1.00 1 d . . .
C3 C 0.1489(2) 0.2525(3) 0.7577(2) 0.0173(9) Uani 1.00 1 d . . .
C4 C 0.1390(2) 0.3554(3) 0.7545(2) 0.0181(9) Uani 1.00 1 d . . .
C5 C 0.1809(2) 0.4250(3) 0.7116(2) 0.0178(9) Uani 1.00 1 d . . .
C6 C 0.2405(2) 0.4102(3) 0.6639(2) 0.0158(9) Uani 1.00 1 d . . .
C7 C 0.2794(2) 0.3200(3) 0.6423(2) 0.0137(9) Uani 1.00 1 d . . .
C8 C 0.3406(2) 0.3198(3) 0.5928(2) 0.0141(9) Uani 1.00 1 d . . .
C9 C 0.3636(2) 0.4140(3) 0.5508(2) 0.019(1) Uani 1.00 1 d . . .
C10 C 0.4397(2) 0.1402(3) 0.6559(2) 0.0169(9) Uani 1.00 1 d . . .
C11 C 0.4276(3) 0.1717(4) 0.7308(2) 0.023(1) Uani 1.00 1 d . . .
C12 C 0.4673(3) 0.1245(4) 0.7887(3) 0.033(1) Uani 1.00 1 d . . .
C13 C 0.5170(3) 0.0452(4) 0.7731(3) 0.036(1) Uani 1.00 1 d . . .
C14 C 0.5289(3) 0.0150(4) 0.7007(3) 0.034(1) Uani 1.00 1 d . . .
C15 C 0.4917(2) 0.0623(3) 0.6420(3) 0.024(1) Uani 1.00 1 d . . .
C16 C 0.3524(2) 0.1186(3) 0.5057(2) 0.0170(9) Uani 1.00 1 d . . .
C17 C 0.3189(3) 0.1656(4) 0.4439(3) 0.024(1) Uani 1.00 1 d . . .
C18 C 0.2888(3) 0.1073(4) 0.3864(3) 0.032(1) Uani 1.00 1 d . . .
C19 C 0.2917(3) 0.0026(4) 0.3901(3) 0.031(1) Uani 1.00 1 d . . .
C20 C 0.3247(3) -0.0438(4) 0.4509(3) 0.029(1) Uani 1.00 1 d . . .
C21 C 0.3550(2) 0.0132(3) 0.5095(3) 0.022(1) Uani 1.00 1 d . . .
C22 C 0.4774(2) 0.2456(3) 0.5332(2) 0.0164(9) Uani 1.00 1 d . . .
C23 C 0.5231(2) 0.3134(3) 0.5733(2) 0.020(1) Uani 1.00 1 d . . .
C24 C 0.5921(2) 0.3468(4) 0.5451(2) 0.023(1) Uani 1.00 1 d . . .
C25 C 0.6176(3) 0.3120(3) 0.4754(3) 0.023(1) Uani 1.00 1 d . . .
C26 C 0.5733(2) 0.2439(4) 0.4359(2) 0.023(1) Uani 1.00 1 d . . .
C27 C 0.5038(2) 0.2114(3) 0.4642(2) 0.0177(9) Uani 1.00 1 d . . .
H1 H 0.504(3) 0.340(3) 0.617(3) 0.02(1) Uiso 1.00 1 c . . .
H2 H 0.622(3) 0.391(4) 0.574(3) 0.02(1) Uiso 1.00 1 c . . .
H3 H 0.668(3) 0.331(4) 0.455(3) 0.02(1) Uiso 1.00 1 c . . .
H4 H 0.474(3) 0.170(4) 0.431(3) 0.02(1) Uiso 1.00 1 c . . .
H5 H 0.590(3) 0.227(4) 0.387(3) 0.03(1) Uiso 1.00 1 c . . .
H6 H 0.383(3) -0.013(4) 0.556(3) 0.02(1) Uiso 1.00 1 c . . .
H7 H 0.319(3) 0.238(4) 0.438(3) 0.03(1) Uiso 1.00 1 c . . .
H8 H 0.271(3) 0.142(5) 0.339(3) 0.04(2) Uiso 1.00 1 c . . .
H9 H 0.268(3) -0.042(4) 0.347(3) 0.02(1) Uiso 1.00 1 c . . .
H10 H 0.394(3) 0.234(5) 0.743(3) 0.04(2) Uiso 1.00 1 c . . .
H11 H 0.461(3) 0.144(4) 0.842(3) 0.02(1) Uiso 1.00 1 c . . .
H12 H 0.547(4) 0.027(5) 0.815(4) 0.05(2) Uiso 1.00 1 c . . .
H13 H 0.561(3) -0.041(4) 0.694(3) 0.02(1) Uiso 1.00 1 c . . .
H14 H 0.401(3) 0.450(4) 0.586(3) 0.02(1) Uiso 1.00 1 c . . .
H15 H 0.394(3) 0.396(5) 0.506(3) 0.04(2) Uiso 1.00 1 c . . .
H16 H 0.201(3) 0.117(4) 0.727(3) 0.03(1) Uiso 1.00 1 c . . .
H17 H 0.115(2) 0.215(3) 0.789(2) 0.001(9) Uiso 1.00 1 c . . .
H18 H 0.099(3) 0.382(4) 0.786(3) 0.01(1) Uiso 1.00 1 c . . .
H19 H 0.162(3) 0.493(4) 0.717(3) 0.02(1) Uiso 1.00 1 c . . .
H20 H 0.260(3) 0.475(4) 0.638(3) 0.02(1) Uiso 1.00 1 c . . .
H21 H 0.328(4) 0.443(4) 0.533(3) 0.04(2) Uiso 1.00 1 c . . .
H22 H 0.328(3) -0.112(5) 0.455(3) 0.04(2) Uiso 1.00 1 c . . .
H23 H 0.503(3) 0.047(4) 0.596(3) 0.03(1) Uiso 1.00 1 c . . .

loop_
_atom_site_aniso_label
_atom_site_aniso_U_11
_atom_site_aniso_U_22
_atom_site_aniso_U_33
_atom_site_aniso_U_12
_atom_site_aniso_U_13
_atom_site_aniso_U_23
P1 0.0121(5) 0.0143(5) 0.0136(5) 0.0009(4) -0.0009(4) -0.0003(4)
O1 0.015(1) 0.013(1) 0.019(1) -0.000(1) 0.001(1) 0.000(1)
C1 0.015(2) 0.012(2) 0.013(2) -0.001(1) -0.003(1) -0.000(1)
C2 0.014(2) 0.015(2) 0.016(2) -0.001(1) -0.004(1) 0.004(1)
C3 0.016(2) 0.023(2) 0.014(2) -0.004(2) 0.002(1) 0.003(2)
C4 0.015(2) 0.024(2) 0.015(2) 0.003(2) -0.001(1) -0.004(2)
C5 0.022(2) 0.015(2) 0.017(2) 0.004(2) -0.003(2) -0.002(2)
C6 0.018(2) 0.016(2) 0.014(2) 0.003(2) -0.002(1) -0.002(1)
C7 0.016(2) 0.013(2) 0.012(2) -0.002(1) -0.005(1) 0.001(1)
C8 0.013(2) 0.014(2) 0.015(2) 0.002(1) -0.003(1) 0.002(1)
C9 0.016(2) 0.019(2) 0.021(2) -0.002(2) -0.001(2) 0.003(2)
C10 0.014(2) 0.017(2) 0.020(2) 0.001(1) -0.001(1) 0.009(2)
C11 0.022(2) 0.027(2) 0.020(2) -0.009(2) -0.002(2) -0.001(2)
C12 0.035(3) 0.043(3) 0.020(2) -0.017(2) -0.011(2) 0.003(2)
C13 0.025(2) 0.043(3) 0.039(3) -0.011(2) -0.014(2) 0.029(2)
C14 0.021(2) 0.035(3) 0.046(3) 0.001(2) -0.005(2) 0.021(2)
C15 0.016(2) 0.025(2) 0.031(2) 0.001(2) 0.000(2) 0.008(2)
C16 0.012(2) 0.023(2) 0.017(2) -0.000(2) 0.000(1) -0.006(2)
C17 0.019(2) 0.029(2) 0.023(2) 0.004(2) -0.003(2) -0.007(2)
C18 0.022(2) 0.048(3) 0.025(2) 0.005(2) -0.004(2) -0.009(2)
C19 0.024(2) 0.042(3) 0.027(2) -0.011(2) 0.000(2) -0.018(2)
C20 0.031(2) 0.024(2) 0.033(3) -0.008(2) 0.007(2) -0.013(2)
C21 0.019(2) 0.024(2) 0.022(2) -0.002(2) 0.003(2) -0.005(2)
C22 0.015(2) 0.018(2) 0.017(2) 0.001(2) -0.003(1) 0.002(1)
C23 0.017(2) 0.026(2) 0.017(2) -0.002(2) 0.004(1) -0.001(2)
C24 0.018(2) 0.027(2) 0.022(2) -0.002(2) -0.002(2) 0.000(2)
C25 0.019(2) 0.025(2) 0.024(2) -0.003(2) 0.004(2) 0.006(2)
C26 0.020(2) 0.027(2) 0.020(2) 0.002(2) 0.009(2) -0.003(2)
C27 0.016(2) 0.020(2) 0.017(2) 0.001(2) -0.003(1) -0.001(2)

loop_
_atom_type_symbol
_atom_type_description
_atom_type_scat_dispersion_real
_atom_type_scat_dispersion_imag
_atom_type_scat_source
C C 0.006 0.003
;
International Tables for Crystallography
(1992, Vol. C, Tables 4.2.6.8 and 6.1.1.4)
;
H H 0.000 0.000
;
International Tables for Crystallography
(1992, Vol. C, Table 6.1.1.4)
;
O O 0.017 0.010
;
International Tables for Crystallography
(1992, Vol. C, Tables 4.2.6.8 and 6.1.1.4)
;
P P 0.125 0.123
;
International Tables for Crystallography
(1992, Vol. C, Tables 4.2.6.8 and 6.1.1.4)
;

loop_
_geom_angle_atom_site_label_1
_geom_angle_site_symmetry_1
_geom_angle_atom_site_label_2
_geom_angle_site_symmetry_2
_geom_angle_atom_site_label_3
_geom_angle_site_symmetry_3
_geom_angle
_geom_angle_publ_flag
O1 . P1 . C8 . 83.24(15) yes
O1 . P1 . C10 . 82.01(15) yes
C8 . P1 . C10 . 121.52(19) yes
O1 . P1 . C16 . 83.42(15) yes
C8 . P1 . C16 . 117.52(18) yes
C10 . P1 . C16 . 116.41(19) yes
O1 . P1 . C22 . 174.92(15) yes
C8 . P1 . C22 . 99.86(18) yes
C10 . P1 . C22 . 92.93(17) yes
C16 . P1 . C22 . 98.56(18) yes
P1 . O1 . C1 . 113.1(2) yes
O1 . C1 . C2 . 119.6(3) yes
O1 . C1 . C7 . 112.5(3) yes
C2 . C1 . C7 . 127.9(4) yes
C1 . C2 . C3 . 130.0(4) yes
C1 . C2 . H16 . 109.6(31) no
C3 . C2 . H16 . 120.4(31) no
C2 . C3 . C4 . 129.2(4) yes
C2 . C3 . H17 . 113.0(24) no
C4 . C3 . H17 . 117.7(24) no
C3 . C4 . C5 . 127.3(4) yes
C3 . C4 . H18 . 115.5(28) no
C5 . C4 . H18 . 117.1(28) no
C4 . C5 . C6 . 130.4(4) yes
C4 . C5 . H19 . 112.3(28) no
C6 . C5 . H19 . 117.3(28) no
C5 . C6 . C7 . 131.0(4) yes
C5 . C6 . H20 . 114.3(27) no
C7 . C6 . H20 . 114.7(27) no
C1 . C7 . C6 . 124.0(3) yes
C1 . C7 . C8 . 113.1(3) yes
C6 . C7 . C8 . 122.9(3) yes
P1 . C8 . C7 . 116.2(3) yes
P1 . C8 . C9 . 122.4(3) yes
C7 . C8 . C9 . 121.3(3) yes
C8 . C9 . H14 . 104.3(28) no
C8 . C9 . H15 . 110.3(35) no
H14 . C9 . H15 . 105.2(42) no
C8 . C9 . H21 . 112.4(41) no
H14 . C9 . H21 . 121.4(50) no
H15 . C9 . H21 . 102.8(50) no
P1 . C10 . C11 . 119.9(3) yes
P1 . C10 . C15 . 121.3(3) yes
C11 . C10 . C15 . 118.8(4) yes
C10 . C11 . C12 . 119.6(4) yes
C10 . C11 . H10 . 120.8(34) no
C12 . C11 . H10 . 119.2(34) no
C11 . C12 . C13 . 120.1(5) yes
C11 . C12 . H11 . 122.7(29) no
C13 . C12 . H11 . 117.2(29) no
C12 . C13 . C14 . 120.3(4) yes
C12 . C13 . H12 . 112.6(39) no
C14 . C13 . H12 . 126.0(39) no
C13 . C14 . C15 . 120.8(5) yes
C13 . C14 . H13 . 116.0(32) no
C15 . C14 . H13 . 123.1(32) no
C10 . C15 . C14 . 120.4(5) yes
C10 . C15 . H23 . 119.3(37) no
C14 . C15 . H23 . 120.2(37) no
P1 . C16 . C17 . 116.7(3) yes
P1 . C16 . C21 . 123.4(3) yes
C17 . C16 . C21 . 119.8(4) yes
C16 . C17 . C18 . 119.9(5) yes
C16 . C17 . H7 . 121.7(31) no
C18 . C17 . H7 . 118.3(31) no
C17 . C18 . C19 . 120.3(5) yes
C17 . C18 . H8 . 118.9(35) no
C19 . C18 . H8 . 120.3(34) no
C18 . C19 . C20 . 119.9(4) yes
C18 . C19 . H9 . 120.8(26) no
C20 . C19 . H9 . 119.3(26) no
C19 . C20 . C21 . 120.8(5) yes
C19 . C20 . H22 . 122.1(37) no
C21 . C20 . H22 . 117.1(38) no
C16 . C21 . C20 . 119.3(4) yes
C16 . C21 . H6 . 113.1(30) no
C20 . C21 . H6 . 127.4(30) no
P1 . C22 . C23 . 116.9(3) yes
P1 . C22 . C27 . 124.9(3) yes
C23 . C22 . C27 . 118.1(4) yes
C22 . C23 . C24 . 121.2(4) yes
C22 . C23 . H1 . 118.1(28) no
C24 . C23 . H1 . 120.4(29) no
C23 . C24 . C25 . 119.9(4) yes
C23 . C24 . H2 . 119.5(29) no
C25 . C24 . H2 . 120.5(29) no
C24 . C25 . C26 . 119.2(4) yes
C24 . C25 . H3 . 122.3(29) no
C26 . C25 . H3 . 118.4(29) no
C25 . C26 . C27 . 120.5(4) yes
C25 . C26 . H5 . 116.4(32) no
C27 . C26 . H5 . 122.7(32) no
C22 . C27 . C26 . 121.0(4) yes
C22 . C27 . H4 . 123.1(30) no
C26 . C27 . H4 . 115.6(30) no

loop_
_geom_bond_atom_site_label_1
_geom_bond_site_symmetry_1
_geom_bond_atom_site_label_2
_geom_bond_site_symmetry_2
_geom_bond_distance
_geom_bond_publ_flag
P1 . O1 . 1.999(3) yes
P1 . C8 . 1.785(4) yes
P1 . C10 . 1.822(4) yes
P1 . C16 . 1.825(4) yes
P1 . C22 . 1.871(4) yes
O1 . C1 . 1.293(5) yes
C1 . C2 . 1.392(5) yes
C1 . C7 . 1.476(5) yes
C2 . C3 . 1.403(6) yes
C2 . H16 . 0.99(6) no
C3 . C4 . 1.372(6) yes
C3 . H17 . 0.96(4) no
C4 . C5 . 1.404(6) yes
C4 . H18 . 0.97(5) no
C5 . C6 . 1.362(6) yes
C5 . H19 . 0.96(5) no
C6 . C7 . 1.426(5) yes
C6 . H20 . 1.03(5) no
C7 . C8 . 1.390(5) yes
C8 . C9 . 1.509(5) yes
C9 . H14 . 1.02(5) no
C9 . H15 . 0.98(6) no
C9 . H21 . 0.80(6) no
C10 . C11 . 1.416(6) yes
C10 . C15 . 1.397(6) yes
C11 . C12 . 1.393(7) yes
C11 . H10 . 1.03(6) no
C12 . C13 . 1.390(8) yes
C12 . H11 . 0.99(5) no
C13 . C14 . 1.370(8) yes
C13 . H12 . 0.95(6) no
C14 . C15 . 1.382(6) yes
C14 . H13 . 0.94(5) no
C15 . H23 . 0.88(6) no
C16 . C17 . 1.395(6) yes
C16 . C21 . 1.394(6) yes
C17 . C18 . 1.388(6) yes
C17 . H7 . 0.97(6) no
C18 . C19 . 1.385(8) yes
C18 . H8 . 1.02(6) no
C19 . C20 . 1.374(8) yes
C19 . H9 . 1.05(5) no
C20 . C21 . 1.395(6) yes
C20 . H22 . 0.90(6) no
C21 . H6 . 1.02(5) no
C22 . C23 . 1.399(6) yes
C22 . C27 . 1.391(5) yes
C23 . C24 . 1.381(6) yes
C23 . H1 . 0.92(5) no
C24 . C25 . 1.400(6) yes
C24 . H2 . 0.94(5) no
C25 . C26 . 1.383(6) yes
C25 . H3 . 0.99(5) no
C26 . C27 . 1.387(6) yes
C26 . H5 . 0.94(6) no
C27 . H4 . 0.96(5) no

loop_
_geom_contact_atom_site_label_1
_geom_contact_site_symmetry_1
_geom_contact_atom_site_label_2
_geom_contact_site_symmetry_2
_geom_contact_distance
_geom_contact_publ_flag
P1 . O1 . 1.999(3) yes
P1 . C1 . 2.775(4) yes
P1 . C7 . 2.703(4) yes
P1 . C8 . 1.785(4) yes
P1 . C9 . 2.890(5) yes
P1 . C10 . 1.822(4) yes
P1 . C11 . 2.810(4) yes
P1 . C15 . 2.813(4) yes
P1 . C16 . 1.825(4) yes
P1 . C17 . 2.751(5) yes
P1 . C21 . 2.842(4) yes
P1 . C22 . 1.871(4) yes
P1 . C23 . 2.798(4) yes
P1 . C27 . 2.900(4) yes
P1 . H1 . 2.82(5) no
P1 . H4 . 3.08(5) no
P1 . H6 . 2.86(5) no
P1 . H7 . 2.84(5) no
P1 . H10 . 2.94(6) no
P1 . H14 . 3.29(5) no
P1 . H15 . 2.89(6) no
P1 . H21 . 3.47(6) no
P1 . H23 . 2.89(5) no
O1 . C1 . 1.293(5) yes
O1 . C2 . 2.321(5) yes
O1 . C5 3_545 3.252(5) yes
O1 . C6 3_545 3.243(5) yes
O1 . C7 . 2.305(5) yes
O1 . C8 . 2.519(5) yes
O1 . C10 . 2.511(5) yes
O1 . C11 . 2.848(5) yes
O1 . C15 . 3.578(5) yes
O1 . C16 . 2.548(5) yes
O1 . C17 . 3.462(5) yes
O1 . C21 . 3.044(5) yes
O1 . H3 4_456 2.81(5) no
O1 . H6 . 2.97(5) no
O1 . H10 . 2.79(6) no
O1 . H16 . 2.37(5) no
O1 . H19 3_545 2.59(5) no
O1 . H20 3_545 2.49(5) no
C1 . C2 . 1.392(5) yes
C1 . C3 . 2.534(5) yes
C1 . C4 . 3.167(6) yes
C1 . C5 . 3.151(5) yes
C1 . C6 . 2.563(6) yes
C1 . C7 . 1.476(5) yes
C1 . C8 . 2.392(5) yes
C1 . C10 . 3.355(5) yes
C1 . C11 . 3.239(6) yes
C1 . C16 . 3.583(5) yes
C1 . C25 4_456 3.566(6) yes
C1 . H3 4_456 2.77(5) no
C1 . H5 4_456 3.18(5) no
C1 . H8 5_555 3.58(6) no
C1 . H10 . 2.75(6) no
C1 . H16 . 1.96(5) no
C1 . H17 . 3.31(4) no
C1 . H19 3_545 3.40(5) no
C1 . H20 . 3.44(5) no
C1 . H20 3_545 3.27(5) no
C2 . C3 . 1.403(6) yes
C2 . C4 . 2.508(6) yes
C2 . C5 . 3.111(6) yes
C2 . C6 . 3.132(6) yes
C2 . C7 . 2.577(5) yes
C2 . H3 4_456 3.17(5) no
C2 . H5 4_456 2.92(5) no
C2 . H8 5_555 3.30(6) no
C2 . H9 7_555 3.07(5) no
C2 . H10 . 3.46(6) no
C2 . H12 8_456 3.52(6) no
C2 . H16 . 0.99(6) no
C2 . H17 . 1.98(4) no
C2 . H18 . 3.32(5) no
C2 . H19 3_545 3.55(5) no
C2 . H20 3_545 3.28(5) no
C3 . C4 . 1.372(6) yes
C3 . C5 . 2.488(6) yes
C3 . C6 . 3.118(6) yes
C3 . C7 . 3.204(5) yes
C3 . H1 8_456 3.57(5) no
C3 . H2 8_456 3.55(5) no
C3 . H5 4_456 2.80(6) no
C3 . H8 5_555 2.93(6) no
C3 . H9 7_555 3.52(5) no
C3 . H16 . 2.09(6) no
C3 . H17 . 0.96(4) no
C3 . H18 . 1.99(5) no
C3 . H19 . 3.27(5) no
C4 . C5 . 1.404(6) yes
C4 . C6 . 2.510(6) yes
C4 . C7 . 3.206(6) yes
C4 . C18 5_555 3.560(6) yes
C4 . H1 8_456 3.30(5) no
C4 . H2 8_456 3.11(5) no
C4 . H5 4_456 2.89(6) no
C4 . H8 5_555 2.75(6) no
C4 . H16 . 3.37(6) no
C4 . H17 . 2.01(4) no
C4 . H18 . 0.97(5) no
C4 . H19 . 1.98(5) no
C4 . H20 . 3.36(5) no
C5 . C6 . 1.362(6) yes
C5 . C7 . 2.536(6) yes
C5 . H5 4_456 3.11(6) no
C5 . H6 3_555 3.11(5) no
C5 . H8 5_555 2.90(6) no
C5 . H9 5_555 3.26(5) no
C5 . H16 3_555 3.28(6) no
C5 . H17 . 3.31(4) no
C5 . H18 . 2.04(5) no
C5 . H19 . 0.96(5) no
C5 . H20 . 2.01(5) no
C6 . C7 . 1.426(5) yes
C6 . C8 . 2.473(5) yes
C6 . C9 . 2.955(6) yes
C6 . C21 3_555 3.498(6) yes
C6 . H5 4_456 3.33(5) no
C6 . H6 3_555 3.08(5) no
C6 . H8 5_555 3.24(6) no
C6 . H14 . 3.18(5) no
C6 . H16 3_555 3.12(6) no
C6 . H18 . 3.32(5) no
C6 . H19 . 1.99(5) no
C6 . H20 . 1.03(5) no
C6 . H21 . 2.82(6) no
C7 . C8 . 1.390(5) yes
C7 . C9 . 2.527(6) yes
C7 . H3 4_456 3.28(5) no
C7 . H5 4_456 3.41(5) no
C7 . H8 5_555 3.55(6) no
C7 . H10 . 2.92(6) no
C7 . H14 . 2.92(5) no
C7 . H15 . 3.30(6) no
C7 . H16 . 3.37(6) no
C7 . H19 . 3.35(5) no
C7 . H20 . 2.08(5) no
C7 . H21 . 2.68(6) no
C8 . C9 . 1.509(5) yes
C8 . C10 . 3.147(5) yes
C8 . C11 . 3.494(6) yes
C8 . C16 . 3.087(5) yes
C8 . C17 . 3.371(6) yes
C8 . C22 . 2.799(5) yes
C8 . C23 . 3.217(6) yes
C8 . H1 . 2.91(4) no
C8 . H7 . 2.99(5) no
C8 . H10 . 3.05(6) no
C8 . H14 . 2.02(5) no
C8 . H15 . 2.07(6) no
C8 . H20 . 2.62(5) no
C8 . H21 . 1.96(6) no
C9 . C22 . 3.004(6) yes
C9 . C23 . 3.121(6) yes
C9 . H1 . 2.90(5) no
C9 . H2 2_666 3.41(5) no
C9 . H3 2_666 3.41(5) no
C9 . H7 . 3.17(6) no
C9 . H12 6_656 3.22(7) no
C9 . H14 . 1.02(5) no
C9 . H15 . 0.98(6) no
C9 . H20 . 2.53(5) no
C9 . H21 . 0.80(6) no
C10 . C11 . 1.416(6) yes
C10 . C12 . 2.429(6) yes
C10 . C13 . 2.791(6) yes
C10 . C14 . 2.411(6) yes
C10 . C15 . 1.397(6) yes
C10 . C16 . 3.100(6) yes
C10 . C21 . 3.441(6) yes
C10 . C22 . 2.678(5) yes
C10 . C23 . 3.089(6) yes
C10 . H1 . 2.95(5) no
C10 . H6 . 2.88(5) no
C10 . H10 . 2.14(6) no
C10 . H11 . 3.34(5) no
C10 . H13 . 3.28(5) no
C10 . H17 8_556 3.37(4) no
C10 . H19 3_545 2.85(5) no
C10 . H23 . 1.98(6) no
C11 . C12 . 1.393(7) yes
C11 . C13 . 2.411(7) yes
C11 . C14 . 2.779(7) yes
C11 . C15 . 2.421(7) yes
C11 . H1 . 3.29(5) no
C11 . H10 . 1.03(6) no
C11 . H11 . 2.10(5) no
C11 . H12 . 3.22(7) no
C11 . H17 8_556 3.35(4) no
C11 . H19 3_545 2.85(5) no
C11 . H23 . 3.21(6) no
C12 . C13 . 1.390(8) yes
C12 . C14 . 2.394(8) yes
C12 . C15 . 2.779(7) yes
C12 . H5 5_555 3.40(5) no
C12 . H10 . 2.10(6) no
C12 . H11 . 0.99(5) no
C12 . H12 . 1.96(7) no
C12 . H13 . 3.22(5) no
C12 . H17 8_556 3.17(4) no
C12 . H18 3_545 3.40(5) no
C12 . H19 3_545 3.13(5) no
C13 . C14 . 1.370(8) yes
C13 . C15 . 2.393(7) yes
C13 . H1 6_646 3.37(5) no
C13 . H10 . 3.34(6) no
C13 . H11 . 2.04(5) no
C13 . H12 . 0.95(6) no
C13 . H13 . 1.97(5) no
C13 . H14 6_646 3.16(5) no
C13 . H16 8_556 3.37(5) no
C13 . H17 8_556 3.03(4) no
C13 . H18 3_545 2.97(5) no
C13 . H19 3_545 3.36(5) no
C13 . H23 . 3.18(6) no
C14 . C15 . 1.382(6) yes
C14 . C19 2_656 3.544(7) yes
C14 . H4 2_656 3.39(5) no
C14 . H11 . 3.27(5) no
C14 . H12 . 2.08(6) no
C14 . H13 . 0.94(5) no
C14 . H16 8_556 3.56(5) no
C14 . H17 8_556 3.04(4) no
C14 . H18 3_545 3.22(5) no
C14 . H19 3_545 3.37(5) no
C14 . H23 . 1.97(6) no
C15 . C16 . 3.525(6) yes
C15 . C21 . 3.426(6) yes
C15 . C22 . 3.115(6) yes
C15 . C23 . 3.580(6) yes
C15 . H4 2_656 3.39(5) no
C15 . H6 . 2.64(5) no
C15 . H10 . 3.36(6) no
C15 . H12 . 3.28(7) no
C15 . H13 . 2.05(5) no
C15 . H17 8_556 3.20(4) no
C15 . H19 3_545 3.14(5) no
C15 . H23 . 0.88(6) no
C16 . C17 . 1.395(6) yes
C16 . C18 . 2.409(6) yes
C16 . C19 . 2.782(6) yes
C16 . C20 . 2.407(6) yes
C16 . C21 . 1.394(6) yes
C16 . C22 . 2.802(5) yes
C16 . C27 . 3.014(6) yes
C16 . H3 4_456 3.37(5) no
C16 . H4 . 2.60(5) no
C16 . H6 . 2.02(5) no
C16 . H7 . 2.07(6) no
C16 . H8 . 3.32(6) no
C16 . H22 . 3.20(6) no
C16 . H23 . 3.23(5) no
C17 . C18 . 1.388(6) yes
C17 . C19 . 2.405(7) yes
C17 . C20 . 2.771(7) yes
C17 . C21 . 2.413(7) yes
C17 . C22 . 3.371(6) yes
C17 . C27 . 3.315(6) yes
C17 . H2 4_456 3.54(5) no
C17 . H3 4_456 3.20(5) no
C17 . H4 . 2.72(5) no
C17 . H6 . 3.29(5) no
C17 . H7 . 0.97(6) no
C17 . H8 . 2.08(6) no
C17 . H9 . 3.36(5) no
C17 . H15 . 3.50(6) no
C18 . C19 . 1.385(8) yes
C18 . C20 . 2.389(8) yes
C18 . C21 . 2.779(7) yes
C18 . H2 4_456 3.00(5) no
C18 . H4 . 3.44(5) no
C18 . H7 . 2.03(6) no
C18 . H8 . 1.02(6) no
C18 . H9 . 2.12(5) no
C18 . H13 2_656 3.12(5) no
C18 . H22 . 3.21(6) no
C19 . C20 . 1.374(8) yes
C19 . C21 . 2.408(6) yes
C19 . H2 4_456 3.34(5) no
C19 . H6 . 3.37(5) no
C19 . H7 . 3.27(6) no
C19 . H8 . 2.09(6) no
C19 . H9 . 1.05(5) no
C19 . H13 2_656 3.03(5) no
C19 . H16 7_554 3.32(5) no
C19 . H21 3_545 3.39(6) no
C19 . H22 . 2.00(6) no
C20 . C21 . 1.395(6) yes
C20 . H6 . 2.17(5) no
C20 . H8 . 3.31(6) no
C20 . H9 . 2.10(5) no
C20 . H13 2_656 3.46(5) no
C20 . H21 3_545 3.05(6) no
C20 . H22 . 0.90(6) no
C20 . H23 2_656 3.13(5) no
C21 . H4 . 3.25(5) no
C21 . H6 . 1.02(5) no
C21 . H7 . 3.30(6) no
C21 . H9 . 3.35(5) no
C21 . H20 3_545 3.09(5) no
C21 . H21 3_545 3.36(6) no
C21 . H22 . 1.97(6) no
C21 . H23 . 3.05(5) no
C21 . H23 2_656 3.22(6) no
C22 . C23 . 1.399(6) yes
C22 . C24 . 2.423(6) yes
C22 . C25 . 2.806(6) yes
C22 . C26 . 2.417(5) yes
C22 . C27 . 1.391(5) yes
C22 . H1 . 2.00(5) no
C22 . H2 . 3.27(5) no
C22 . H4 . 2.08(5) no
C22 . H5 . 3.28(6) no
C22 . H7 . 3.25(5) no
C22 . H14 . 3.15(5) no
C22 . H15 . 2.52(6) no
C22 . H23 . 2.89(6) no
C23 . C24 . 1.381(6) yes
C23 . C25 . 2.407(6) yes
C23 . C26 . 2.764(6) yes
C23 . C27 . 2.392(6) yes
C23 . H1 . 0.92(5) no
C23 . H2 . 2.02(5) no
C23 . H3 . 3.32(5) no
C23 . H4 . 3.28(5) no
C23 . H14 . 2.81(5) no
C23 . H15 . 2.79(6) no
C23 . H17 8_556 3.21(4) no
C23 . H18 8_556 2.98(5) no
C23 . H23 . 3.56(6) no
C24 . C25 . 1.400(6) yes
C24 . C26 . 2.400(6) yes
C24 . C27 . 2.771(6) yes
C24 . H1 . 2.01(5) no
C24 . H2 . 0.94(5) no
C24 . H3 . 2.11(5) no
C24 . H5 . 3.23(6) no
C24 . H14 2_666 3.56(5) no
C24 . H15 2_666 3.53(6) no
C24 . H17 8_556 3.46(4) no
C24 . H18 8_556 3.06(4) no
C24 . H21 2_666 3.41(6) no
C24 . H22 2_656 3.41(6) no
C25 . C26 . 1.383(6) yes
C25 . C27 . 2.405(6) yes
C25 . H1 . 3.24(5) no
C25 . H2 . 2.05(5) no
C25 . H3 . 0.99(5) no
C25 . H4 . 3.24(5) no
C25 . H5 . 1.99(6) no
C25 . H14 2_666 3.35(5) no
C25 . H21 2_666 3.38(6) no
C25 . H22 2_656 3.08(6) no
C26 . C27 . 1.387(6) yes
C26 . H2 . 3.26(5) no
C26 . H3 . 2.05(5) no
C26 . H4 . 2.00(5) no
C26 . H5 . 0.94(6) no
C26 . H6 2_656 3.15(5) no
C26 . H11 5_554 2.98(5) no
C26 . H22 2_656 3.14(6) no
C27 . H1 . 3.21(5) no
C27 . H3 . 3.29(5) no
C27 . H4 . 0.96(5) no
C27 . H5 . 2.06(5) no
C27 . H6 2_656 3.30(5) no
C27 . H7 . 3.29(5) no
C27 . H11 5_554 3.00(5) no
C27 . H15 . 3.20(6) no
C27 . H22 2_656 3.54(6) no
C27 . H23 . 3.20(6) no
C27 . H23 2_656 3.58(6) no
H1 . H2 . 2.31(6) no
H1 . H10 . 3.27(8) no
H1 . H12 6_656 2.89(8) no
H1 . H14 . 2.38(7) no
H1 . H15 . 2.86(7) no
H1 . H17 8_556 3.05(6) no
H1 . H18 8_556 2.46(7) no
H2 . H3 . 2.41(7) no
H2 . H8 4_556 3.06(8) no
H2 . H9 4_556 3.53(7) no
H2 . H14 2_666 3.56(7) no
H2 . H15 2_666 3.17(7) no
H2 . H17 8_556 3.38(6) no
H2 . H18 8_556 2.54(6) no
H2 . H21 2_666 3.03(8) no
H3 . H5 . 2.28(7) no
H3 . H7 4_556 3.39(7) no
H3 . H14 2_666 3.22(7) no
H3 . H16 4_556 3.36(7) no
H3 . H20 2_666 3.30(7) no
H3 . H21 2_666 2.99(8) no
H3 . H22 2_656 3.32(8) no
H4 . H5 . 2.31(7) no
H4 . H6 2_656 3.26(7) no
H4 . H7 . 2.86(7) no
H4 . H11 5_554 2.94(7) no
H4 . H13 2_656 2.87(7) no
H4 . H15 . 3.56(8) no
H4 . H23 . 3.39(8) no
H4 . H23 2_656 2.93(8) no
H5 . H6 2_656 3.05(8) no
H5 . H11 5_554 2.95(7) no
H5 . H12 5_554 3.58(8) no
H5 . H16 4_556 3.49(7) no
H5 . H17 4_556 3.27(7) no
H5 . H18 4_556 3.42(7) no
H5 . H22 2_656 3.51(8) no
H6 . H19 3_545 2.98(6) no
H6 . H20 3_545 2.91(7) no
H6 . H22 . 2.43(8) no
H6 . H23 . 2.35(7) no
H6 . H23 2_656 3.38(7) no
H7 . H8 . 2.34(8) no
H7 . H11 5_554 3.40(7) no
H7 . H15 . 2.74(8) no
H7 . H21 . 3.20(8) no
H7 . H22 3_555 3.26(8) no
H8 . H9 . 2.44(8) no
H8 . H10 5_554 3.21(9) no
H8 . H13 2_656 3.29(8) no
H8 . H17 5_554 3.43(7) no
H8 . H18 5_554 3.17(8) no
H8 . H19 5_554 3.40(8) no
H9 . H13 2_656 3.27(7) no
H9 . H16 7_554 2.43(7) no
H9 . H17 7_554 3.24(6) no
H9 . H19 5_554 3.05(6) no
H9 . H22 . 2.37(8) no
H10 . H11 . 2.43(8) no
H10 . H13 6_656 3.27(8) no
H10 . H19 3_545 3.37(8) no
H11 . H12 . 2.22(8) no
H11 . H15 5_555 3.20(8) no
H12 . H13 . 2.36(8) no
H12 . H14 6_646 2.23(8) no
H12 . H16 8_556 3.05(8) no
H12 . H17 8_556 3.33(8) no
H12 . H18 3_545 3.23(8) no
H12 . H20 6_646 3.55(8) no
H13 . H16 8_556 3.52(7) no
H13 . H17 8_556 3.52(7) no
H13 . H18 3_545 3.40(7) no
H13 . H23 . 2.34(8) no
H14 . H15 . 1.59(7) no
H14 . H20 . 2.67(7) no
H14 . H21 . 1.60(7) no
H15 . H20 . 3.48(8) no
H15 . H21 . 1.40(8) no
H16 . H17 . 2.28(7) no
H16 . H19 3_545 2.91(7) no
H16 . H20 3_545 2.55(7) no
H17 . H18 . 2.23(6) no
H17 . H22 7_555 3.41(7) no
H18 . H19 . 2.21(7) no
H19 . H20 . 2.23(7) no
H20 . H21 . 2.26(7) no
H21 . H22 3_555 3.14(8) no
H22 . H23 2_656 3.21(8) no

loop_
_geom_torsion_atom_site_label_1
_geom_torsion_site_symmetry_1
_geom_torsion_atom_site_label_2
_geom_torsion_site_symmetry_2
_geom_torsion_atom_site_label_3
_geom_torsion_site_symmetry_3
_geom_torsion_atom_site_label_4
_geom_torsion_site_symmetry_4
_geom_torsion
_geom_torsion_publ_flag
C8 . P1 . O1 . C1 . -12.7(5) yes
C10 . P1 . O1 . C1 . 110.6(5) yes
C16 . P1 . O1 . C1 . -131.5(5) yes
C22 . P1 . O1 . C1 . 115.2(5) yes
O1 . P1 . C8 . C7 . 10.8(5) yes
O1 . P1 . C8 . C9 . -167.1(5) yes
C10 . P1 . C8 . C7 . -65.5(7) yes
C10 . P1 . C8 . C9 . 116.6(6) yes
C16 . P1 . C8 . C7 . 89.7(7) yes
C16 . P1 . C8 . C9 . -88.1(7) yes
C22 . P1 . C8 . C7 . -165.2(5) yes
C22 . P1 . C8 . C9 . 17.0(7) yes
O1 . P1 . C10 . C11 . -60.7(6) yes
O1 . P1 . C10 . C15 . 119.2(6) yes
C8 . P1 . C10 . C11 . 16.2(9) yes
C8 . P1 . C10 . C15 . -163.8(6) yes
C16 . P1 . C10 . C11 . -139.3(6) yes
C16 . P1 . C10 . C15 . 40.7(8) yes
C22 . P1 . C10 . C11 . 119.7(6) yes
C22 . P1 . C10 . C15 . -60.4(7) yes
O1 . P1 . C16 . C17 . 108.2(6) yes
O1 . P1 . C16 . C21 . -69.5(6) yes
C8 . P1 . C16 . C17 . 29.4(8) yes
C8 . P1 . C16 . C21 . -148.3(6) yes
C10 . P1 . C16 . C17 . -174.1(5) yes
C10 . P1 . C16 . C21 . 8.2(9) yes
C22 . P1 . C16 . C17 . -76.5(6) yes
C22 . P1 . C16 . C21 . 105.8(6) yes
O1 . P1 . C22 . C23 . -67.4(4) yes
O1 . P1 . C22 . C27 . 108.4(4) yes
C8 . P1 . C22 . C23 . 59.9(7) yes
C8 . P1 . C22 . C27 . -124.3(6) yes
C10 . P1 . C22 . C23 . -62.8(6) yes
C10 . P1 . C22 . C27 . 113.0(7) yes
C16 . P1 . C22 . C23 . 179.9(5) yes
C16 . P1 . C22 . C27 . -4.3(8) yes
P1 . O1 . C1 . C2 . -169.4(3) yes
P1 . O1 . C1 . C7 . 11.1(4) yes
O1 . C1 . C2 . C3 . -177.2(5) yes
C7 . C1 . C2 . C3 . 2.2(9) yes
O1 . C1 . C7 . C6 . 175.1(4) yes
O1 . C1 . C7 . C8 . -3.0(6) yes
C2 . C1 . C7 . C6 . -4.3(9) yes
C2 . C1 . C7 . C8 . 177.6(5) yes
C1 . C2 . C3 . C4 . 1.1(1) yes
C2 . C3 . C4 . C5 . -1.3(1) yes
C3 . C4 . C5 . C6 . -0.4(1) yes
C4 . C5 . C6 . C7 . -0.1(1) yes
C5 . C6 . C7 . C1 . 3.0(9) yes
C5 . C6 . C7 . C8 . -179.1(5) yes
C1 . C7 . C8 . P1 . -7.8(6) yes
C1 . C7 . C8 . C9 . 170.1(5) yes
C6 . C7 . C8 . P1 . 174.1(4) yes
C6 . C7 . C8 . C9 . -8.1(8) yes
P1 . C10 . C11 . C12 . 179.7(4) yes
C15 . C10 . C11 . C12 . -0.2(9) yes
P1 . C10 . C15 . C14 . -178.2(4) yes
C11 . C10 . C15 . C14 . 1.8(9) yes
C10 . C11 . C12 . C13 . -1.6(9) yes
C11 . C12 . C13 . C14 . 1.8(1) yes
C12 . C13 . C14 . C15 . -0.2(1) yes
C13 . C14 . C15 . C10 . -1.6(1) yes
P1 . C16 . C17 . C18 . -178.1(4) yes
C21 . C16 . C17 . C18 . -0.4(9) yes
P1 . C16 . C21 . C20 . 178.3(4) yes
C17 . C16 . C21 . C20 . 0.7(9) yes
C16 . C17 . C18 . C19 . 0.1(9) yes
C17 . C18 . C19 . C20 . -0.1(1) yes
C18 . C19 . C20 . C21 . 0.4(1) yes
C19 . C20 . C21 . C16 . -0.6(9) yes
P1 . C22 . C23 . C24 . 177.0(4) yes
C27 . C22 . C23 . C24 . 0.9(8) yes
P1 . C22 . C27 . C26 . -176.0(4) yes
C23 . C22 . C27 . C26 . -0.3(8) yes
C22 . C23 . C24 . C25 . -0.6(8) yes
C23 . C24 . C25 . C26 . -0.3(9) yes
C24 . C25 . C26 . C27 . 0.9(9) yes
C25 . C26 . C27 . C22 . -0.6(9) yes

loop_
_cod_related_entry_id
_cod_related_entry_database
_cod_related_entry_code
1 ChemSpider 21142550
